data_7118569
loop_
_publ_author_name
'd'Agostino, Simone'
'Spinelli, Floriana'
'Boanini, Elisa'
'Braga, Dario'
'Grepioni, Fabrizia'

_publ_section_title
;
 Single crystal to single crystal [2+2] photoreactions in chloride and
 sulphate salts of 4-amino-cinnamic acid via solid-solution formation: a
 structural and kinetic study.
;
_journal_issue 9
_journal_name_full 'Chemical communications (Cambridge, England)'
_journal_page_first 1899
_journal_page_last 1902
_journal_paper_doi 10.1039/c5cc09412g
_journal_volume 52
_journal_year 2016
_chemical_formula_sum 'C9 H10 Cl N O2'
_chemical_formula_weight 199.63
_chemical_name_systematic
;
 ?
;
_space_group_IT_number 14
_symmetry_cell_setting monoclinic
_symmetry_space_group_name_Hall '-P 2ybc'
_symmetry_space_group_name_H-M 'P 1 21/c 1'
_atom_sites_solution_hydrogens geom
_atom_sites_solution_primary direct
_atom_sites_solution_secondary difmap
_audit_creation_method SHELXL-97
_audit_update_record
;
2015-11-12 deposited with the CCDC.
2015-12-08 downloaded from the CCDC.
;
_cell_angle_alpha 90.00
_cell_angle_beta 91.741(9)
_cell_angle_gamma 90.00
_cell_formula_units_Z 4
_cell_length_a 5.6907(5)
_cell_length_b 8.4732(18)
_cell_length_c 18.860(3)
_cell_measurement_reflns_used 964
_cell_measurement_temperature 298
_cell_measurement_theta_max 24.9390
_cell_measurement_theta_min 3.2220
_cell_volume 909.0(3)
_computing_cell_refinement
;
CrysAlisPro, Agilent Technologies,
Version 1.171.37.33 (release 27-03-2014 CrysAlis171 .NET)
(compiled Mar 27 2014,17:12:48)
;
_computing_data_collection
;
CrysAlisPro, Agilent Technologies,
Version 1.171.37.33 (release 27-03-2014 CrysAlis171 .NET)
(compiled Mar 27 2014,17:12:48)
;
_computing_data_reduction
;
CrysAlisPro, Agilent Technologies,
Version 1.171.37.33 (release 27-03-2014 CrysAlis171 .NET)
(compiled Mar 27 2014,17:12:48)
;
_computing_structure_refinement 'SHELXL-97 (Sheldrick, 2008)'
_computing_structure_solution 'SHELXS-97 (Sheldrick, 2008)'
_diffrn_ambient_temperature 298
_diffrn_detector 'CCD plate'
_diffrn_detector_area_resol_mean 16.1340
_diffrn_detector_type Sapphire3
_diffrn_measured_fraction_theta_full 0.999
_diffrn_measured_fraction_theta_max 0.999
_diffrn_measurement_details
;
  1 omega  -21.00   14.00   1.0000  200.0000
omega____ theta____ kappa____ phi______ frames
    -      -16.3596  -99.0000   30.0000 35

  2 omega  -68.00  -36.00   1.0000  200.0000
omega____ theta____ kappa____ phi______ frames
    -      -16.3596 -179.0000    0.0000 32

  3 omega  -44.00   39.00   1.0000  200.0000
omega____ theta____ kappa____ phi______ frames
    -       17.6096  -38.0000 -150.0000 83

  4 omega   -1.00   74.00   1.0000  200.0000
omega____ theta____ kappa____ phi______ frames
    -       17.6096   57.0000    0.0000 75

;
_diffrn_measurement_device 'four-circle diffractometer'
_diffrn_measurement_device_type 'Xcalibur, Sapphire3'
_diffrn_radiation_monochromator graphite
_diffrn_radiation_probe x-ray
_diffrn_radiation_type 'Mo K\a'
_diffrn_radiation_wavelength 0.71073
_diffrn_reflns_av_R_equivalents 0.0387
_diffrn_reflns_av_sigmaI/netI 0.0573
_diffrn_reflns_limit_h_max 6
_diffrn_reflns_limit_h_min -6
_diffrn_reflns_limit_k_max 8
_diffrn_reflns_limit_k_min -9
_diffrn_reflns_limit_l_max 17
_diffrn_reflns_limit_l_min -22
_diffrn_reflns_number 3408
_diffrn_reflns_theta_full 24.74
_diffrn_reflns_theta_max 24.74
_diffrn_reflns_theta_min 2.64
_diffrn_source 'Enhance (Mo) X-ray Source'
_exptl_absorpt_coefficient_mu 0.384
_exptl_absorpt_correction_T_max 1.00000
_exptl_absorpt_correction_T_min 0.39957
_exptl_absorpt_correction_type multi-scan
_exptl_absorpt_process_details
;
CrysAlisPro, Agilent Technologies,
Version 1.171.37.33 (release 27-03-2014 CrysAlis171 .NET)
(compiled Mar 27 2014,17:12:48)
Empirical absorption correction using spherical harmonics,
 implemented in SCALE3 ABSPACK scaling algorithm.
;
_exptl_crystal_colour yellow
_exptl_crystal_density_diffrn 1.459
_exptl_crystal_density_method 'not measured'
_exptl_crystal_description prism
_exptl_crystal_F_000 416
_exptl_crystal_size_max 0.06
_exptl_crystal_size_mid 0.04
_exptl_crystal_size_min 0.02
_refine_diff_density_max 0.528
_refine_diff_density_min -0.499
_refine_diff_density_rms 0.069
_refine_ls_extinction_method none
_refine_ls_goodness_of_fit_ref 1.173
_refine_ls_hydrogen_treatment mixed
_refine_ls_matrix_type full
_refine_ls_number_parameters 129
_refine_ls_number_reflns 1554
_refine_ls_number_restraints 0
_refine_ls_restrained_S_all 1.173
_refine_ls_R_factor_all 0.1249
_refine_ls_R_factor_gt 0.1019
_refine_ls_shift/su_max 0.000
_refine_ls_shift/su_mean 0.000
_refine_ls_structure_factor_coef Fsqd
_refine_ls_weighting_details 'calc w=1/[\s^2^(Fo^2^)+(0.0636P)^2^+2.5912P] where P=(Fo^2^+2Fc^2^)/3'
_refine_ls_weighting_scheme calc
_refine_ls_wR_factor_gt 0.2137
_refine_ls_wR_factor_ref 0.2266
_reflns_number_gt 1252
_reflns_number_total 1554
_reflns_threshold_expression >2\s(I)
_cod_data_source_file c5cc09412g2.cif
_cod_data_source_block 1HCl_37
_cod_original_cell_volume 909.0(2)
_cod_original_sg_symbol_H-M P21/c
_cod_database_code 7118569

loop_
_symmetry_equiv_pos_as_xyz
'x, y, z'
'-x, y+1/2, -z+1/2'
'-x, -y, -z'
'x, -y-1/2, z-1/2'

loop_
_atom_site_label
_atom_site_type_symbol
_atom_site_fract_x
_atom_site_fract_y
_atom_site_fract_z
_atom_site_U_iso_or_equiv
_atom_site_adp_type
_atom_site_occupancy
_atom_site_symmetry_multiplicity
_atom_site_calc_flag
_atom_site_refinement_flags
_atom_site_disorder_group
C7A C 0.9310(13) 1.3794(10) -0.0026(4) 0.034(2) Uiso 0.628(13) 1 d P 1
H7A H 0.8435 1.3508 -0.0463 0.041 Uiso 0.628(13) 1 calc PR 1
C8A C 1.1596(15) 1.4587(12) -0.0228(5) 0.040(2) Uiso 0.628(13) 1 d P 1
H8A H 1.2930 1.4215 0.0067 0.048 Uiso 0.628(13) 1 calc PR 1
C7B C 1.022(3) 1.288(2) -0.0369(9) 0.053(5) Uiso 0.372(13) 1 d P 2
H7B H 0.9317 1.2511 -0.0753 0.063 Uiso 0.372(13) 1 calc PR 2
C8B C 1.197(3) 1.382(2) -0.0490(10) 0.052(5) Uiso 0.372(13) 1 d P 2
H8B H 1.3110 1.3991 -0.0134 0.062 Uiso 0.372(13) 1 calc PR 2
Cl1 Cl 0.4023(2) 0.7655(2) 0.23292(9) 0.0631(6) Uani 1 1 d . .
N1 N 0.8999(10) 0.9196(8) 0.2164(3) 0.0514(14) Uani 1 1 d . .
C1 C 0.9197(9) 1.0229(7) 0.1553(3) 0.0438(14) Uani 1 1 d . .
O2 O 1.0776(8) 1.4194(6) -0.1542(3) 0.0758(15) Uani 1 1 d . .
C5 C 1.1277(11) 1.2235(9) 0.0964(4) 0.063(2) Uani 1 1 d . .
H5 H 1.2573 1.2899 0.0939 0.076 Uiso 1 1 calc R .
C6 C 1.1140(9) 1.1186(8) 0.1512(3) 0.0500(16) Uani 1 1 d . .
H6 H 1.2350 1.1119 0.1854 0.060 Uiso 1 1 calc R .
C2 C 0.7447(10) 1.0283(8) 0.1042(4) 0.0585(18) Uani 1 1 d . .
H2 H 0.6136 0.9635 0.1074 0.070 Uiso 1 1 calc R .
C3 C 0.7638(12) 1.1294(9) 0.0487(4) 0.076(2) Uani 1 1 d . .
H3 H 0.6485 1.1296 0.0127 0.091 Uiso 1 1 calc R .
C9 C 1.2146(11) 1.4483(9) -0.1072(4) 0.064(2) Uani 1 1 d . .
O1 O 1.4150(10) 1.5108(13) -0.1169(3) 0.176(5) Uani 1 1 d . .
H1 H 1.4923 1.4530 -0.1422 0.263 Uiso 1 1 calc R .
C4 C 0.9517(12) 1.2317(10) 0.0449(4) 0.081(3) Uani 1 1 d . .
H1NA H 0.771(14) 0.869(9) 0.220(4) 0.08(3) Uiso 1 1 d . .
H1NC H 0.931(11) 0.959(8) 0.257(4) 0.06(2) Uiso 1 1 d . .
H1NB H 1.056(18) 0.849(11) 0.224(5) 0.13(3) Uiso 1 1 d . .

loop_
_atom_site_aniso_label
_atom_site_aniso_U_11
_atom_site_aniso_U_22
_atom_site_aniso_U_33
_atom_site_aniso_U_23
_atom_site_aniso_U_13
_atom_site_aniso_U_12
Cl1 0.0376(8) 0.0834(14) 0.0683(11) 0.0125(10) 0.0031(7) 0.0014(8)
N1 0.046(3) 0.068(4) 0.040(3) 0.007(3) 0.001(2) -0.009(3)
C1 0.035(3) 0.045(3) 0.051(3) -0.001(3) 0.003(2) 0.002(3)
O2 0.057(3) 0.084(4) 0.086(4) -0.024(3) -0.005(3) -0.020(3)
C5 0.044(3) 0.072(5) 0.072(4) 0.025(4) -0.017(3) -0.023(3)
C6 0.038(3) 0.064(4) 0.048(4) 0.004(3) -0.007(3) -0.001(3)
C2 0.044(3) 0.062(4) 0.069(4) 0.018(4) -0.014(3) -0.016(3)
C3 0.062(4) 0.089(6) 0.074(5) 0.023(5) -0.034(4) -0.032(4)
C9 0.040(3) 0.063(5) 0.089(5) -0.025(4) 0.015(3) -0.015(3)
O1 0.083(4) 0.366(13) 0.080(4) -0.101(6) 0.042(3) -0.117(6)
C4 0.061(4) 0.095(6) 0.084(5) 0.043(5) -0.033(4) -0.032(4)

loop_
_atom_type_symbol
_atom_type_description
_atom_type_scat_dispersion_real
_atom_type_scat_dispersion_imag
_atom_type_scat_source
C C 0.0033 0.0016 'International Tables Vol C Tables 4.2.6.8 and 6.1.1.4'
H H 0.0000 0.0000 'International Tables Vol C Tables 4.2.6.8 and 6.1.1.4'
Cl Cl 0.1484 0.1585 'International Tables Vol C Tables 4.2.6.8 and 6.1.1.4'
N N 0.0061 0.0033 'International Tables Vol C Tables 4.2.6.8 and 6.1.1.4'
O O 0.0106 0.0060 'International Tables Vol C Tables 4.2.6.8 and 6.1.1.4'

loop_
_geom_angle_atom_site_label_1
_geom_angle_atom_site_label_2
_geom_angle_atom_site_label_3
_geom_angle
_geom_angle_site_symmetry_1
_geom_angle_site_symmetry_3
C8A C7A C4 116.9(7) . .
C8A C7A C8A 89.0(7) . 3_785
C4 C7A C8A 124.1(7) . 3_785
C7A C8A C7A 91.0(7) . 3_785
C7A C8A C9 114.3(7) . .
C7A C8A C9 115.2(7) 3_785 .
C8B C7B C4 122.8(15) . .
C9 C8B C7B 121.0(17) . .
C2 C1 C6 120.7(6) . .
C2 C1 N1 120.5(5) . .
C6 C1 N1 118.8(5) . .
C6 C5 C4 120.7(6) . .
C5 C6 C1 119.3(5) . .
C3 C2 C1 119.4(6) . .
C2 C3 C4 121.1(6) . .
O2 C9 C8B 119.8(10) . .
O2 C9 O1 123.3(8) . .
C8B C9 O1 114.3(11) . .
O2 C9 C8A 126.6(6) . .
C8B C9 C8A 30.6(9) . .
O1 C9 C8A 108.4(6) . .
C3 C4 C5 118.7(6) . .
C3 C4 C7A 119.7(6) . .
C5 C4 C7A 119.5(6) . .
C3 C4 C7B 115.8(8) . .
C5 C4 C7B 118.4(8) . .
C7A C4 C7B 41.3(6) . .

loop_
_geom_bond_atom_site_label_1
_geom_bond_atom_site_label_2
_geom_bond_distance
_geom_bond_site_symmetry_2
C7A C8A 1.522(11) .
C7A C4 1.542(11) .
C7A C8A 1.547(14) 3_785
C8A C7A 1.547(14) 3_785
C8A C9 1.634(12) .
C7B C8B 1.30(2) .
C7B C4 1.675(18) .
C8B C9 1.242(18) .
N1 C1 1.454(8) .
C1 C2 1.365(8) .
C1 C6 1.375(8) .
O2 C9 1.188(8) .
C5 C6 1.367(8) .
C5 C4 1.376(9) .
C2 C3 1.360(9) .
C3 C4 1.380(9) .
C9 O1 1.275(8) .
